data_1563086
loop_
_publ_author_name
'Mer, A.'
'Obbade, S.'
'Rivenet, M.'
'Renard, C.'
'Abraham, F.'

_publ_section_title
;
 [La(UO2)V2O7][(UO2)(VO4)] the first lanthanum uranyl-vanadate with
 structure built from two types of sheets based upon the uranophane
 anion-topology
;
_journal_name_full 'Journal of Solid State Chemistry'
_journal_page_first 180
_journal_page_last 186
_journal_paper_doi 10.1016/j.jssc.2011.10.042
_journal_volume 185
_journal_year 2012
_chemical_formula_sum 'La O15 U2 V3'
_chemical_formula_weight 1007.79
_space_group_IT_number 19
_space_group_name_Hall 'P 2ac 2ab'
_space_group_name_H-M_alt 'P 21 21 21'
_symmetry_cell_setting orthorhombic
_symmetry_space_group_name_H-M 'P 21 21 21'
_atom_sites_solution_hydrogens none
_atom_sites_solution_primary direct
_atom_sites_solution_secondary difmap
_audit_creation_method SHELXL-97
_cell_angle_alpha 90.00
_cell_angle_beta 90.00
_cell_angle_gamma 90.00
_cell_formula_units_Z 4
_cell_length_a 6.9470(2)
_cell_length_b 7.0934(2)
_cell_length_c 25.7464(6)
_cell_measurement_reflns_used 9911
_cell_measurement_temperature 296(2)
_cell_measurement_theta_max 34.110
_cell_measurement_theta_min 2.978
_cell_volume 1268.73(6)
_computing_structure_refinement 'SHELXL-97 (Sheldrick, 2008)'
_computing_structure_solution 'SHELXS-97 (Sheldrick, 2008)'
_diffrn_ambient_temperature 296(2)
_diffrn_measured_fraction_theta_full 0.998
_diffrn_measured_fraction_theta_max 0.998
_diffrn_measurement_device_type 'CCD area detector'
_diffrn_measurement_method 'phi and omega scans'
_diffrn_radiation_monochromator graphite
_diffrn_radiation_source 'fine-focus sealed tube'
_diffrn_radiation_type MoK\a
_diffrn_radiation_wavelength 0.71073
_diffrn_reflns_av_R_equivalents 0.0563
_diffrn_reflns_av_sigmaI/netI 0.0417
_diffrn_reflns_limit_h_max 10
_diffrn_reflns_limit_h_min -11
_diffrn_reflns_limit_k_max 11
_diffrn_reflns_limit_k_min -11
_diffrn_reflns_limit_l_max 40
_diffrn_reflns_limit_l_min -41
_diffrn_reflns_number 52343
_diffrn_reflns_theta_full 34.84
_diffrn_reflns_theta_max 34.84
_diffrn_reflns_theta_min 2.98
_exptl_absorpt_coefficient_mu 30.925
_exptl_absorpt_correction_T_max 0.502
_exptl_absorpt_correction_T_min 0.25
_exptl_absorpt_correction_type empirical
_exptl_absorpt_process_details sadabs
_exptl_crystal_colour yellow
_exptl_crystal_density_diffrn 5.276
_exptl_crystal_density_method 'not measured'
_exptl_crystal_F_000 1720
_refine_diff_density_max 1.446
_refine_diff_density_min -1.367
_refine_diff_density_rms 0.268
_refine_ls_abs_structure_details 'Flack H D (1983), Acta Cryst. A39, 876-881'
_refine_ls_abs_structure_Flack 0.002(4)
_refine_ls_extinction_coef 0.000311(16)
_refine_ls_extinction_expression Fc^*^=kFc[1+0.001xFc^2^\l^3^/sin(2\q)]^-1/4^
_refine_ls_extinction_method SHELXL
_refine_ls_goodness_of_fit_ref 0.989
_refine_ls_hydrogen_treatment none
_refine_ls_matrix_type full
_refine_ls_number_parameters 191
_refine_ls_number_reflns 5493
_refine_ls_number_restraints 0
_refine_ls_restrained_S_all 0.989
_refine_ls_R_factor_all 0.0283
_refine_ls_R_factor_gt 0.0219
_refine_ls_shift/su_max 0.001
_refine_ls_shift/su_mean 0.000
_refine_ls_structure_factor_coef Fsqd
_refine_ls_weighting_details 'calc w=1/[\s^2^(Fo^2^)+(0.0062P)^2^+0.0000P] where P=(Fo^2^+2Fc^2^)/3'
_refine_ls_weighting_scheme calc
_refine_ls_wR_factor_gt 0.0339
_refine_ls_wR_factor_ref 0.0352
_reflns_number_gt 4942
_reflns_number_total 5493
_reflns_threshold_expression >2sigma(I)
_cod_data_source_file JSSC-2012-185-180.CIF
_cod_data_source_block lauvo2m
_cod_database_code 1563086

loop_
_symmetry_equiv_pos_as_xyz
'x, y, z'
'-x+1/2, -y, z+1/2'
'-x, y+1/2, -z+1/2'
'x+1/2, -y+1/2, -z'

loop_
_atom_site_label
_atom_site_type_symbol
_atom_site_fract_x
_atom_site_fract_y
_atom_site_fract_z
_atom_site_U_iso_or_equiv
_atom_site_adp_type
_atom_site_occupancy
_atom_site_symmetry_multiplicity
_atom_site_calc_flag
_atom_site_refinement_flags
_atom_site_disorder_assembly
_atom_site_disorder_group
U1 U 0.166186(19) 0.86861(2) -0.001403(6) 0.00639(3) Uani 1 1 d . . .
U2 U 0.59762(2) 0.13113(2) 0.174372(6) 0.00759(3) Uani 1 1 d . . .
La1 La 0.34948(3) 0.63273(4) 0.144906(9) 0.00813(4) Uani 1 1 d . . .
V1 V 0.81511(9) 0.62811(11) 0.17749(3) 0.00790(12) Uani 1 1 d . . .
V2 V 0.13757(9) 0.13198(11) 0.19442(3) 0.00814(12) Uani 1 1 d . . .
V3 V 0.18428(10) 0.41508(9) 0.01787(3) 0.00717(14) Uani 1 1 d . . .
O1 O 0.1015(4) 0.8575(5) -0.06935(10) 0.0121(6) Uani 1 1 d . . .
O2 O 0.6602(5) 0.8145(4) 0.17270(13) 0.0134(7) Uani 1 1 d . . .
O3 O 0.2281(4) 0.8573(5) 0.06676(11) 0.0108(6) Uani 1 1 d . . .
O4 O 0.5629(4) 0.1182(5) 0.10675(11) 0.0167(6) Uani 1 1 d . . .
O5 O 0.6252(4) 0.1374(5) 0.24369(11) 0.0158(6) Uani 1 1 d . . .
O6 O 0.6562(5) 0.4466(4) 0.16691(12) 0.0140(7) Uani 1 1 d . . .
O7 O -0.0676(4) 0.1376(5) 0.16155(11) 0.0136(6) Uani 1 1 d . . .
O8 O 0.2894(4) 0.3163(4) 0.18529(13) 0.0118(7) Uani 1 1 d . . .
O9 O 0.2916(4) -0.0486(4) 0.17982(13) 0.0132(7) Uani 1 1 d . . .
O10 O 0.0748(4) 0.1129(5) 0.26075(11) 0.0204(7) Uani 1 1 d . . .
O11 O 0.1573(4) 0.1907(4) -0.00439(12) 0.0120(6) Uani 1 1 d . . .
O12 O 0.9959(4) 0.6361(5) 0.13700(11) 0.0156(6) Uani 1 1 d . . .
O13 O 0.3448(4) 0.5745(4) -0.01320(11) 0.0093(6) Uani 1 1 d . . .
O14 O -0.0134(4) 0.5713(4) 0.01514(12) 0.0108(6) Uani 1 1 d . . .
O15 O 0.2572(4) 0.4064(4) 0.07867(11) 0.0118(6) Uani 1 1 d . . .

loop_
_atom_site_aniso_label
_atom_site_aniso_U_11
_atom_site_aniso_U_22
_atom_site_aniso_U_33
_atom_site_aniso_U_23
_atom_site_aniso_U_13
_atom_site_aniso_U_12
U1 0.00510(6) 0.00600(6) 0.00808(6) 0.00014(7) -0.00033(6) 0.00012(6)
U2 0.00650(6) 0.00579(6) 0.01049(7) 0.00012(7) -0.00052(6) -0.00008(7)
La1 0.00663(10) 0.00707(9) 0.01069(10) -0.00042(10) -0.00074(9) 0.00005(11)
V1 0.0055(3) 0.0073(3) 0.0108(3) 0.0001(3) 0.0005(3) 0.0008(3)
V2 0.0053(3) 0.0086(3) 0.0105(3) -0.0006(3) -0.0005(3) -0.0003(3)
V3 0.0063(3) 0.0048(3) 0.0104(3) 0.0002(3) -0.0003(3) 0.0002(2)
O1 0.0102(13) 0.0149(14) 0.0111(14) 0.0031(13) -0.0014(12) 0.0009(15)
O2 0.0109(15) 0.0100(14) 0.0193(17) -0.0004(12) 0.0007(16) 0.0029(12)
O3 0.0122(14) 0.0112(14) 0.0091(14) 0.0017(13) -0.0021(12) 0.0003(14)
O4 0.0156(15) 0.0215(17) 0.0129(14) 0.0012(15) -0.0029(13) -0.0004(16)
O5 0.0142(16) 0.0158(15) 0.0176(15) -0.0030(15) -0.0027(13) -0.0003(17)
O6 0.0097(15) 0.0100(14) 0.0225(19) 0.0033(12) 0.0021(16) -0.0006(12)
O7 0.0066(13) 0.0195(15) 0.0148(15) 0.0025(15) -0.0020(12) -0.0015(14)
O8 0.0095(15) 0.0110(15) 0.0147(17) 0.0025(12) -0.0024(13) -0.0018(11)
O9 0.0089(15) 0.0088(15) 0.0218(18) -0.0032(13) 0.0004(15) 0.0019(11)
O10 0.0132(15) 0.035(2) 0.0134(15) 0.0011(17) -0.0016(13) -0.0013(18)
O11 0.0145(15) 0.0075(13) 0.0140(15) 0.0003(12) -0.0020(15) -0.0021(11)
O12 0.0110(14) 0.0241(16) 0.0119(14) -0.0007(16) 0.0034(12) 0.0019(17)
O13 0.0098(13) 0.0066(12) 0.0115(14) -0.0009(10) 0.0023(13) 0.0017(11)
O14 0.0117(14) 0.0070(13) 0.0137(15) 0.0017(11) -0.0014(13) -0.0010(11)
O15 0.0151(14) 0.0115(16) 0.0089(14) 0.0005(12) -0.0022(13) -0.0008(12)

loop_
_atom_type_symbol
_atom_type_description
_atom_type_scat_dispersion_real
_atom_type_scat_dispersion_imag
_atom_type_scat_source
O O 0.0106 0.0060 'International Tables Vol C Tables 4.2.6.8 and 6.1.1.4'
V V 0.3005 0.5294 'International Tables Vol C Tables 4.2.6.8 and 6.1.1.4'
La La -0.2871 2.4523 'International Tables Vol C Tables 4.2.6.8 and 6.1.1.4'
U U -9.6767 9.6646 'International Tables Vol C Tables 4.2.6.8 and 6.1.1.4'

loop_
_geom_angle_atom_site_label_1
_geom_angle_atom_site_label_2
_geom_angle_atom_site_label_3
_geom_angle
_geom_angle_site_symmetry_1
_geom_angle_site_symmetry_3
O1 U1 O3 174.93(15) . .
O1 U1 O11 90.24(13) . 1_565
O3 U1 O11 94.77(13) . 1_565
O1 U1 O14 95.75(12) . 4_565
O3 U1 O14 85.82(12) . 4_565
O11 U1 O14 80.51(10) 1_565 4_565
O1 U1 O13 85.67(11) . 4_465
O3 U1 O13 94.58(12) . 4_465
O11 U1 O13 78.69(10) 1_565 4_465
O14 U1 O13 159.16(10) 4_565 4_465
O1 U1 O13 88.21(12) . .
O3 U1 O13 87.84(12) . .
O11 U1 O13 149.49(10) 1_565 .
O14 U1 O13 69.35(10) 4_565 .
O13 U1 O13 131.48(8) 4_465 .
O1 U1 O14 90.23(12) . .
O3 U1 O14 85.16(12) . .
O11 U1 O14 147.08(10) 1_565 .
O14 U1 O14 132.13(8) 4_565 .
O13 U1 O14 68.53(9) 4_465 .
O13 U1 O14 63.41(10) . .
O1 U1 V3 96.54(11) . .
O3 U1 V3 78.43(11) . .
O11 U1 V3 173.14(8) 1_565 .
O14 U1 V3 99.77(7) 4_565 .
O13 U1 V3 100.72(7) 4_465 .
O13 U1 V3 32.55(7) . .
O14 U1 V3 32.42(7) . .
O1 U1 U1 102.88(9) . 4_565
O3 U1 U1 75.44(10) . 4_565
O11 U1 U1 117.41(7) 1_565 4_565
O14 U1 U1 37.89(7) 4_565 4_565
O13 U1 U1 161.26(7) 4_465 4_565
O13 U1 U1 34.33(7) . 4_565
O14 U1 U1 94.50(7) . 4_565
V3 U1 U1 62.092(13) . 4_565
O1 U1 U1 77.02(9) . 4_465
O3 U1 U1 100.17(10) . 4_465
O11 U1 U1 114.32(7) 1_565 4_465
O14 U1 U1 163.16(7) 4_565 4_465
O13 U1 U1 36.87(7) 4_465 4_465
O13 U1 U1 94.99(7) . 4_465
O14 U1 U1 34.50(7) . 4_465
V3 U1 U1 66.510(14) . 4_465
U1 U1 U1 128.265(9) 4_565 4_465
O4 U2 O5 177.66(15) . .
O4 U2 O6 89.55(15) . .
O5 U2 O6 92.30(14) . .
O4 U2 O2 87.50(15) . 1_545
O5 U2 O2 91.31(14) . 1_545
O6 U2 O2 157.96(10) . 1_545
O4 U2 O7 89.87(12) . 1_655
O5 U2 O7 91.91(11) . 1_655
O6 U2 O7 78.03(12) . 1_655
O2 U2 O7 80.13(12) 1_545 1_655
O4 U2 O9 84.94(13) . .
O5 U2 O9 92.76(12) . .
O6 U2 O9 131.37(11) . .
O2 U2 O9 70.09(11) 1_545 .
O7 U2 O9 149.94(11) 1_655 .
O4 U2 O8 91.20(13) . .
O5 U2 O8 88.11(12) . .
O6 U2 O8 69.57(11) . .
O2 U2 O8 132.31(10) 1_545 .
O7 U2 O8 147.56(11) 1_655 .
O9 U2 O8 62.31(8) . .
O4 U2 V2 91.28(10) . .
O5 U2 V2 86.97(9) . .
O6 U2 V2 100.81(8) . .
O2 U2 V2 101.09(8) 1_545 .
O7 U2 V2 178.36(8) 1_655 .
O9 U2 V2 31.43(7) . .
O8 U2 V2 31.25(7) . .
O4 U2 La1 73.01(12) . 1_545
O5 U2 La1 104.85(11) . 1_545
O6 U2 La1 157.82(8) . 1_545
O2 U2 La1 37.98(8) 1_545 1_545
O7 U2 La1 114.62(9) 1_655 1_545
O9 U2 La1 35.80(7) . 1_545
O8 U2 La1 96.61(7) . 1_545
V2 U2 La1 66.858(15) . 1_545
O4 U2 La1 78.51(12) . .
O5 U2 La1 102.19(11) . .
O6 U2 La1 36.29(8) . .
O2 U2 La1 160.97(8) 1_545 .
O7 U2 La1 112.34(9) 1_655 .
O9 U2 La1 95.62(7) . .
O8 U2 La1 36.77(7) . .
V2 U2 La1 66.776(15) . .
La1 U2 La1 124.061(7) 1_545 .
O15 La1 O12 71.66(11) . 1_455
O15 La1 O9 145.00(11) . 1_565
O12 La1 O9 81.88(11) 1_455 1_565
O15 La1 O8 69.86(10) . .
O12 La1 O8 82.94(11) 1_455 .
O9 La1 O8 129.94(10) 1_565 .
O15 La1 O6 91.94(10) . .
O12 La1 O6 148.14(11) 1_455 .
O9 La1 O6 121.73(10) 1_565 .
O8 La1 O6 65.59(10) . .
O15 La1 O2 137.42(10) . .
O12 La1 O2 147.21(11) 1_455 .
O9 La1 O2 65.33(10) 1_565 .
O8 La1 O2 117.73(10) . .
O6 La1 O2 60.57(8) . .
O15 La1 O1 70.86(10) . 4_565
O12 La1 O1 127.21(9) 1_455 4_565
O9 La1 O1 110.84(11) 1_565 4_565
O8 La1 O1 116.29(10) . 4_565
O6 La1 O1 67.85(10) . 4_565
O2 La1 O1 68.79(10) . 4_565
O15 La1 O3 77.56(9) . .
O12 La1 O3 67.77(10) 1_455 .
O9 La1 O3 71.33(11) 1_565 .
O8 La1 O3 141.67(10) . .
O6 La1 O3 136.56(9) . .
O2 La1 O3 99.83(9) . .
O1 La1 O3 68.88(9) 4_565 .
O15 La1 O5 136.45(10) . 3_655
O12 La1 O5 98.24(9) 1_455 3_655
O9 La1 O5 68.62(10) 1_565 3_655
O8 La1 O5 66.85(10) . 3_655
O6 La1 O5 74.65(9) . 3_655
O2 La1 O5 70.77(9) . 3_655
O1 La1 O5 134.47(8) 4_565 3_655
O3 La1 O5 139.07(10) . 3_655
O15 La1 V1 115.17(8) . .
O12 La1 V1 170.20(7) 1_455 .
O9 La1 V1 94.32(7) 1_565 .
O8 La1 V1 92.76(7) . .
O6 La1 V1 30.36(7) . .
O2 La1 V1 30.34(7) . .
O1 La1 V1 62.58(6) 4_565 .
O3 La1 V1 119.66(6) . .
O5 La1 V1 71.97(6) 3_655 .
O15 La1 U2 146.11(7) . 1_565
O12 La1 U2 115.85(9) 1_455 1_565
O9 La1 U2 36.10(7) 1_565 1_565
O8 La1 U2 141.51(7) . 1_565
O6 La1 U2 93.15(7) . 1_565
O2 La1 U2 32.59(6) . 1_565
O1 La1 U2 80.19(7) 4_565 1_565
O3 La1 U2 75.81(7) . 1_565
O5 La1 U2 76.97(7) 3_655 1_565
V1 La1 U2 62.908(14) . 1_565
O15 La1 U2 70.18(7) . .
O12 La1 U2 116.80(9) 1_455 .
O9 La1 U2 144.23(8) 1_565 .
O8 La1 U2 37.09(7) . .
O6 La1 U2 31.71(7) . .
O2 La1 U2 91.77(6) . .
O1 La1 U2 82.94(7) 4_565 .
O3 La1 U2 142.68(7) . .
O5 La1 U2 78.23(7) 3_655 .
V1 La1 U2 61.938(14) . .
U2 La1 U2 124.061(7) 1_565 .
O12 V1 O2 114.29(17) . .
O12 V1 O6 114.77(17) . .
O2 V1 O6 99.42(13) . .
O12 V1 O10 104.09(14) . 3_655
O2 V1 O10 112.61(16) . 3_655
O6 V1 O10 112.02(16) . 3_655
O12 V1 La1 125.72(11) . .
O2 V1 La1 50.57(10) . .
O6 V1 La1 49.12(11) . .
O10 V1 La1 130.18(10) 3_655 .
O7 V2 O8 116.45(16) . .
O7 V2 O9 116.34(17) . .
O8 V2 O9 99.08(13) . .
O7 V2 O10 106.42(14) . .
O8 V2 O10 110.25(17) . .
O9 V2 O10 108.01(17) . .
O7 V2 U2 140.12(10) . .
O8 V2 U2 50.62(10) . .
O9 V2 U2 49.17(10) . .
O10 V2 U2 113.41(10) . .
O15 V3 O11 108.60(15) . .
O15 V3 O14 107.50(15) . .
O11 V3 O14 119.19(14) . .
O15 V3 O13 104.98(15) . .
O11 V3 O13 120.81(14) . .
O14 V3 O13 94.07(13) . .
O15 V3 U1 101.16(11) . .
O11 V3 U1 150.23(11) . .
O14 V3 U1 49.03(9) . .
O13 V3 U1 47.76(9) . .
U1 O1 La1 152.14(15) . 4_465
V1 O2 U2 151.35(18) . 1_565
V1 O2 La1 99.09(13) . .
U2 O2 La1 109.43(12) 1_565 .
U1 O3 La1 145.38(17) . .
U2 O5 La1 176.64(16) . 3_645
V1 O6 U2 146.73(18) . .
V1 O6 La1 100.52(13) . .
U2 O6 La1 112.00(13) . .
V2 O7 U2 141.16(15) . 1_455
V2 O8 La1 148.26(17) . .
V2 O8 U2 98.14(13) . .
La1 O8 U2 106.14(11) . .
V2 O9 La1 150.28(17) . 1_545
V2 O9 U2 99.40(13) . .
La1 O9 U2 108.10(12) 1_545 .
V1 O10 V2 139.25(19) 3_645 .
V3 O11 U1 156.92(18) . 1_545
V1 O12 La1 135.50(16) . 1_655
V3 O13 U1 130.31(15) . 4_565
V3 O13 U1 99.69(12) . .
U1 O13 U1 108.80(11) 4_565 .
V3 O14 U1 151.34(16) . 4_465
V3 O14 U1 98.55(13) . .
U1 O14 U1 107.62(11) 4_465 .
V3 O15 La1 136.40(17) . .

loop_
_geom_bond_atom_site_label_1
_geom_bond_atom_site_label_2
_geom_bond_distance
_geom_bond_site_symmetry_2
U1 O1 1.808(3) .
U1 O3 1.809(3) .
U1 O11 2.287(3) 1_565
U1 O14 2.294(3) 4_565
U1 O13 2.300(3) 4_465
U1 O13 2.446(3) .
U1 O14 2.487(3) .
U1 V3 3.2575(7) .
U1 U1 3.86026(17) 4_565
U1 U1 3.86029(17) 4_465
U2 O4 1.760(3) .
U2 O5 1.796(3) .
U2 O6 2.282(3) .
U2 O2 2.288(3) 1_545
U2 O7 2.349(3) 1_655
U2 O9 2.483(3) .
U2 O8 2.528(3) .
U2 V2 3.2374(6) .
U2 La1 4.0057(3) 1_545
U2 La1 4.0257(3) .
La1 O15 2.428(3) .
La1 O12 2.465(3) 1_455
La1 O9 2.465(3) 1_565
La1 O8 2.509(3) .
La1 O6 2.570(3) .
La1 O2 2.614(3) .
La1 O1 2.618(3) 4_565
La1 O3 2.701(3) .
La1 O5 2.874(3) 3_655
La1 V1 3.3419(7) .
La1 U2 4.0057(3) 1_565
V1 O12 1.633(3) .
V1 O2 1.710(3) .
V1 O6 1.718(3) .
V1 O10 1.768(3) 3_655
V2 O7 1.658(3) .
V2 O8 1.696(3) .
V2 O9 1.711(3) .
V2 O10 1.768(3) .
V3 O15 1.647(3) .
V3 O11 1.702(3) .
V3 O14 1.766(3) .
V3 O13 1.778(3) .
O1 La1 2.618(3) 4_465
O2 U2 2.288(3) 1_565
O5 La1 2.874(3) 3_645
O7 U2 2.349(3) 1_455
O9 La1 2.465(3) 1_545
O10 V1 1.768(3) 3_645
O11 U1 2.287(3) 1_545
O12 La1 2.465(3) 1_655
O13 U1 2.300(3) 4_565
O14 U1 2.294(3) 4_465
